data_4088516
loop_
_publ_author_name
'Doherty, Simon'
'Knight, Julian G.'
'Perry, Daniel O.'
'Ward, Nicholas A. B.'
'Bittner, Dror M.'
'McFarlane, William'
'Wills, Corinne'
'Probert, Michael R.'

_publ_section_title
;
 Triaryl-Like MONO-, BIS-, and TRISKITPHOS Phosphines: Synthesis, Solution
 NMR Studies, and a Comparison in Gold-Catalyzed Carbon--Heteroatom Bond
 Forming 5-exo-dig and 6-endo-dig Cyclizations
;
_journal_issue 9
_journal_name_full Organometallics
_journal_page_first 1265
_journal_paper_doi 10.1021/acs.organomet.6b00146
_journal_volume 35
_journal_year 2016
_chemical_formula_moiety 'C28 H21 Au Cl P, C H Cl3'
_chemical_formula_sum 'C29 H22 Au Cl4 P'
_chemical_formula_weight 740.20
_space_group_crystal_system monoclinic
_space_group_IT_number 14
_space_group_name_Hall '-P 2yn'
_space_group_name_H-M_alt 'P 1 21/n 1'
_atom_sites_solution_hydrogens mixed
_atom_sites_solution_primary direct
_audit_creation_date 2015-08-02
_audit_creation_method
;
Olex2 1.2
(compiled 2015.01.26 svn.r3151 for OlexSys, GUI svn.r4998)
;
_cell_angle_alpha 90
_cell_angle_beta 99.430(2)
_cell_angle_gamma 90
_cell_formula_units_Z 4
_cell_length_a 11.2812(3)
_cell_length_b 15.2705(3)
_cell_length_c 16.0309(3)
_cell_measurement_reflns_used 15300
_cell_measurement_temperature 150.0
_cell_measurement_theta_max 28.6097
_cell_measurement_theta_min 2.8951
_cell_volume 2724.32(10)
_computing_cell_refinement
;
CrysAlisPro, Agilent Technologies,
Version 1.171.34.49 (release 20-01-2011 CrysAlis171 .NET)
(compiled Jan 20 2011,15:58:25)
;
_computing_data_collection
;
CrysAlisPro, Agilent Technologies,
Version 1.171.34.49 (release 20-01-2011 CrysAlis171 .NET)
(compiled Jan 20 2011,15:58:25)
;
_computing_data_reduction
;
CrysAlisPro, Agilent Technologies,
Version 1.171.34.49 (release 20-01-2011 CrysAlis171 .NET)
(compiled Jan 20 2011,15:58:25)
;
_computing_molecular_graphics 'Olex2 (Dolomanov et al., 2009)'
_computing_publication_material 'Olex2 (Dolomanov et al., 2009)'
_computing_structure_refinement 'XL (Sheldrick, 2008)'
_computing_structure_solution 'XS (Sheldrick, 2008)'
_diffrn_ambient_temperature 150.0
_diffrn_detector_area_resol_mean 10.3968
_diffrn_measured_fraction_theta_full 0.998
_diffrn_measured_fraction_theta_max 0.883
_diffrn_measurement_details
;
#__ type_ start__ end____ width___ exp.time_
  1 omega  -11.00   37.00   1.0000    5.0000
omega____ theta____ kappa____ phi______ frames
    -       -8.1850   77.0000   90.0000 48

#__ type_ start__ end____ width___ exp.time_
  2 omega  -28.00   37.00   1.0000    5.0000
omega____ theta____ kappa____ phi______ frames
    -        9.9038   89.0000 -166.0000 65

#__ type_ start__ end____ width___ exp.time_
  3 omega  -12.00   86.00   1.0000    5.0000
omega____ theta____ kappa____ phi______ frames
    -        9.9038   38.0000  -30.0000 98

#__ type_ start__ end____ width___ exp.time_
  4 omega  -16.00   83.00   1.0000    5.0000
omega____ theta____ kappa____ phi______ frames
    -        9.9038   38.0000   60.0000 99

#__ type_ start__ end____ width___ exp.time_
  5 omega   -2.00   24.00   1.0000    5.0000
omega____ theta____ kappa____ phi______ frames
    -        9.9038  -38.0000 -180.0000 26

#__ type_ start__ end____ width___ exp.time_
  6 omega  -65.00  -40.00   1.0000    5.0000
omega____ theta____ kappa____ phi______ frames
    -        9.9038  -38.0000    0.0000 25

#__ type_ start__ end____ width___ exp.time_
  7 omega  -30.00   16.00   1.0000    5.0000
omega____ theta____ kappa____ phi______ frames
    -        9.9038    0.0000  -30.0000 46
;
_diffrn_measurement_device_type 'Xcalibur, Atlas, Gemini ultra'
_diffrn_measurement_method '\w scans'
_diffrn_orient_matrix_UB_11 0.0365643000
_diffrn_orient_matrix_UB_12 0.0300796000
_diffrn_orient_matrix_UB_13 -0.0179733000
_diffrn_orient_matrix_UB_21 -0.0491405000
_diffrn_orient_matrix_UB_22 0.0294277000
_diffrn_orient_matrix_UB_23 -0.0085106000
_diffrn_orient_matrix_UB_31 0.0175890000
_diffrn_orient_matrix_UB_32 0.0196821000
_diffrn_orient_matrix_UB_33 0.0402012000
_diffrn_radiation_monochromator graphite
_diffrn_radiation_type MoK\a
_diffrn_radiation_wavelength 0.71073
_diffrn_reflns_av_R_equivalents 0.0324
_diffrn_reflns_av_unetI/netI 0.0285
_diffrn_reflns_Laue_measured_fraction_full 0.998
_diffrn_reflns_Laue_measured_fraction_max 0.883
_diffrn_reflns_limit_h_max 14
_diffrn_reflns_limit_h_min -14
_diffrn_reflns_limit_k_max 20
_diffrn_reflns_limit_k_min -19
_diffrn_reflns_limit_l_max 21
_diffrn_reflns_limit_l_min -21
_diffrn_reflns_number 28272
_diffrn_reflns_point_group_measured_fraction_full 0.998
_diffrn_reflns_point_group_measured_fraction_max 0.883
_diffrn_reflns_theta_full 25.242
_diffrn_reflns_theta_max 28.673
_diffrn_reflns_theta_min 2.901
_diffrn_source 'Enhance (Mo) X-ray Source'
_diffrn_standards_number 0
_exptl_absorpt_coefficient_mu 5.869
_exptl_absorpt_correction_T_max 1.00000
_exptl_absorpt_correction_T_min 0.58786
_exptl_absorpt_correction_type multi-scan
_exptl_absorpt_process_details
;
CrysAlisPro, Agilent Technologies,
Version 1.171.34.49 (release 20-01-2011 CrysAlis171 .NET)
(compiled Jan 20 2011,15:58:25)
Empirical absorption correction using spherical harmonics,
 implemented in SCALE3 ABSPACK scaling algorithm.
;
_exptl_crystal_colour 'clear light colourless'
_exptl_crystal_colour_lustre clear
_exptl_crystal_colour_modifier light
_exptl_crystal_colour_primary colourless
_exptl_crystal_density_diffrn 1.805
_exptl_crystal_description block
_exptl_crystal_F_000 1432
_exptl_crystal_size_max 0.2
_exptl_crystal_size_mid 0.18
_exptl_crystal_size_min 0.13
_refine_diff_density_max 0.622
_refine_diff_density_min -0.999
_refine_diff_density_rms 0.114
_refine_ls_extinction_method none
_refine_ls_goodness_of_fit_ref 1.076
_refine_ls_hydrogen_treatment mixed
_refine_ls_matrix_type full
_refine_ls_number_parameters 320
_refine_ls_number_reflns 6209
_refine_ls_number_restraints 0
_refine_ls_restrained_S_all 1.076
_refine_ls_R_factor_all 0.0302
_refine_ls_R_factor_gt 0.0231
_refine_ls_shift/su_max 0.002
_refine_ls_shift/su_mean 0.000
_refine_ls_structure_factor_coef Fsqd
_refine_ls_weighting_details 'w=1/[\s^2^(Fo^2^)+(0.0200P)^2^+2.3270P] where P=(Fo^2^+2Fc^2^)/3'
_refine_ls_weighting_scheme calc
_refine_ls_wR_factor_gt 0.0476
_refine_ls_wR_factor_ref 0.0508
_reflns_Friedel_coverage 0.000
_reflns_number_gt 5472
_reflns_number_total 6209
_reflns_threshold_expression 'I > 2\s(I)'
_cod_data_source_file om6b00146_si_002.cif
_cod_data_source_block jgk78
_cod_database_code 4088516
_shelxl_version_number 2014/6
_chemical_oxdiff_formula 'C28 H21 P Au Cl'
_shelx_space_group_comment
;
The symmetry employed for this shelxl refinement is uniquely defined
by the following loop, which should always be used as a source of
symmetry information in preference to the above space-group names.
They are only intended as comments.
;
_reflns_odcompleteness_completeness 99.78
_reflns_odcompleteness_iscentric 1
_reflns_odcompleteness_theta 24.97
_olex2_refinement_description
;
1. Fixed Uiso
 At 1.2 times of:
  All C(H) groups
2.a Ternary CH refined with riding coordinates:
 C3(H3), C10(H10), C29(H29)
2.b Aromatic/amide H refined with riding coordinates:
 C5(H5), C6(H6), C7(H7), C8(H8), C12(H12), C13(H13), C14(H14), C15(H15),
 C18(H18), C19(H19), C20(H20), C21(H21), C22(H22), C24(H24), C25(H25), C26(H26),
  C27(H27), C28(H28)
;
_olex2_submission_special_instructions 'No special instructions were received'

loop_
_space_group_symop_operation_xyz
'x, y, z'
'-x+1/2, y+1/2, -z+1/2'
'-x, -y, -z'
'x-1/2, -y-1/2, z-1/2'

loop_
_atom_site_label
_atom_site_type_symbol
_atom_site_fract_x
_atom_site_fract_y
_atom_site_fract_z
_atom_site_U_iso_or_equiv
_atom_site_adp_type
_atom_site_occupancy
_atom_site_site_symmetry_order
_atom_site_calc_flag
_atom_site_refinement_flags_posn
Au1 Au 0.54087(2) 0.04291(2) 0.18229(2) 0.01836(4) Uani 1 1 d .
Cl1 Cl 0.71737(7) 0.03035(5) 0.27632(5) 0.03195(18) Uani 1 1 d .
Cl2 Cl 0.52038(9) 0.36683(6) 0.31765(6) 0.0469(2) Uani 1 1 d .
Cl3 Cl 0.65487(8) 0.24809(6) 0.22982(7) 0.0463(2) Uani 1 1 d .
Cl4 Cl 0.51727(10) 0.38671(7) 0.13839(7) 0.0582(3) Uani 1 1 d .
P1 P 0.36324(6) 0.06948(5) 0.10334(4) 0.01553(14) Uani 1 1 d .
C1 C 0.2655(2) 0.10381(17) 0.17439(16) 0.0158(5) Uani 1 1 d .
C2 C 0.1658(3) 0.06629(19) 0.19019(17) 0.0191(6) Uani 1 1 d .
H2 H 0.130(3) 0.0180(19) 0.1593(18) 0.013(7) Uiso 1 1 d .
C3 C 0.1141(3) 0.10841(19) 0.26353(17) 0.0206(6) Uani 1 1 d .
H3 H 0.0389 0.0794 0.2749 0.025 Uiso 1 1 calc R
C4 C 0.2163(3) 0.10501(18) 0.33889(17) 0.0205(6) Uani 1 1 d .
C5 C 0.2121(3) 0.0688(2) 0.41730(18) 0.0265(7) Uani 1 1 d .
H5 H 0.1399 0.0435 0.4295 0.032 Uiso 1 1 calc R
C6 C 0.3156(3) 0.0698(2) 0.47840(19) 0.0337(8) Uani 1 1 d .
H6 H 0.3136 0.0458 0.5328 0.040 Uiso 1 1 calc R
C7 C 0.4208(3) 0.1057(2) 0.46014(19) 0.0319(8) Uani 1 1 d .
H7 H 0.4912 0.1048 0.5017 0.038 Uiso 1 1 calc R
C8 C 0.4247(3) 0.14306(19) 0.38146(18) 0.0238(6) Uani 1 1 d .
H8 H 0.4970 0.1681 0.3691 0.029 Uiso 1 1 calc R
C9 C 0.3215(3) 0.14307(17) 0.32158(16) 0.0181(6) Uani 1 1 d .
C10 C 0.3077(2) 0.18156(17) 0.23301(16) 0.0163(6) Uani 1 1 d .
H10 H 0.3831 0.2093 0.2204 0.020 Uiso 1 1 calc R
C11 C 0.2017(3) 0.24426(18) 0.22289(16) 0.0173(6) Uani 1 1 d .
C12 C 0.2001(3) 0.33073(19) 0.19627(17) 0.0234(6) Uani 1 1 d .
H12 H 0.2714 0.3577 0.1844 0.028 Uiso 1 1 calc R
C13 C 0.0930(3) 0.3774(2) 0.18711(18) 0.0281(7) Uani 1 1 d .
H13 H 0.0910 0.4366 0.1686 0.034 Uiso 1 1 calc R
C14 C -0.0103(3) 0.3384(2) 0.20476(18) 0.0308(8) Uani 1 1 d .
H14 H -0.0829 0.3711 0.1987 0.037 Uiso 1 1 calc R
C15 C -0.0095(3) 0.2516(2) 0.23135(17) 0.0275(7) Uani 1 1 d .
H15 H -0.0808 0.2251 0.2435 0.033 Uiso 1 1 calc R
C16 C 0.0966(3) 0.20466(19) 0.23982(16) 0.0193(6) Uani 1 1 d .
C17 C 0.3665(3) 0.16206(18) 0.03315(16) 0.0188(6) Uani 1 1 d .
C18 C 0.2665(3) 0.21658(19) 0.01317(18) 0.0253(7) Uani 1 1 d .
H18 H 0.1945 0.2039 0.0343 0.030 Uiso 1 1 calc R
C19 C 0.2729(3) 0.2894(2) -0.0378(2) 0.0323(8) Uani 1 1 d .
H19 H 0.2056 0.3272 -0.0512 0.039 Uiso 1 1 calc R
C20 C 0.3769(3) 0.3068(2) -0.0689(2) 0.0353(8) Uani 1 1 d .
H20 H 0.3810 0.3566 -0.1039 0.042 Uiso 1 1 calc R
C21 C 0.4754(3) 0.2527(2) -0.0499(2) 0.0359(8) Uani 1 1 d .
H21 H 0.5465 0.2647 -0.0725 0.043 Uiso 1 1 calc R
C22 C 0.4709(3) 0.1808(2) 0.00185(18) 0.0270(7) Uani 1 1 d .
H22 H 0.5394 0.1443 0.0160 0.032 Uiso 1 1 calc R
C23 C 0.2869(3) -0.02036(18) 0.04445(16) 0.0163(6) Uani 1 1 d .
C24 C 0.2295(3) -0.0116(2) -0.03849(19) 0.0299(7) Uani 1 1 d .
H24 H 0.2327 0.0425 -0.0673 0.036 Uiso 1 1 calc R
C25 C 0.1675(4) -0.0818(2) -0.0794(2) 0.0403(9) Uani 1 1 d .
H25 H 0.1287 -0.0758 -0.1363 0.048 Uiso 1 1 calc R
C26 C 0.1617(3) -0.1607(2) -0.03770(19) 0.0319(8) Uani 1 1 d .
H26 H 0.1174 -0.2083 -0.0654 0.038 Uiso 1 1 calc R
C27 C 0.2208(3) -0.1699(2) 0.04425(18) 0.0256(7) Uani 1 1 d .
H27 H 0.2180 -0.2243 0.0727 0.031 Uiso 1 1 calc R
C28 C 0.2841(3) -0.10026(19) 0.08533(17) 0.0227(6) Uani 1 1 d .
H28 H 0.3256 -0.1072 0.1415 0.027 Uiso 1 1 calc R
C29 C 0.6047(3) 0.3562(2) 0.2345(2) 0.0373(8) Uani 1 1 d .
H29 H 0.6761 0.3959 0.2460 0.045 Uiso 1 1 calc R

loop_
_atom_site_aniso_label
_atom_site_aniso_U_11
_atom_site_aniso_U_22
_atom_site_aniso_U_33
_atom_site_aniso_U_23
_atom_site_aniso_U_13
_atom_site_aniso_U_12
Au1 0.01671(7) 0.01695(6) 0.02035(6) 0.00018(4) -0.00014(4) 0.00255(4)
Cl1 0.0249(4) 0.0244(4) 0.0408(4) -0.0026(3) -0.0116(3) 0.0055(3)
Cl2 0.0420(6) 0.0356(5) 0.0591(6) -0.0151(4) -0.0035(4) 0.0048(4)
Cl3 0.0297(5) 0.0284(4) 0.0817(7) -0.0009(4) 0.0119(4) 0.0061(4)
Cl4 0.0530(7) 0.0553(6) 0.0611(6) 0.0127(5) -0.0065(5) 0.0034(5)
P1 0.0157(4) 0.0168(3) 0.0141(3) -0.0005(3) 0.0023(3) 0.0011(3)
C1 0.0177(15) 0.0166(13) 0.0124(12) -0.0021(10) 0.0007(10) 0.0003(11)
C2 0.0192(16) 0.0197(14) 0.0175(13) -0.0049(12) 0.0003(11) -0.0024(12)
C3 0.0166(15) 0.0278(16) 0.0181(14) -0.0038(12) 0.0051(11) -0.0050(12)
C4 0.0243(16) 0.0197(14) 0.0182(14) -0.0030(11) 0.0056(12) 0.0023(12)
C5 0.0347(19) 0.0253(16) 0.0214(15) -0.0005(13) 0.0100(13) 0.0004(14)
C6 0.051(2) 0.0318(17) 0.0182(15) 0.0021(13) 0.0044(15) 0.0096(16)
C7 0.038(2) 0.0285(17) 0.0238(16) -0.0042(13) -0.0107(14) 0.0099(15)
C8 0.0257(17) 0.0208(15) 0.0231(15) -0.0044(12) -0.0012(12) 0.0047(12)
C9 0.0210(15) 0.0145(13) 0.0176(13) -0.0040(11) -0.0006(11) 0.0042(11)
C10 0.0135(14) 0.0189(14) 0.0161(13) -0.0032(11) 0.0014(10) -0.0014(11)
C11 0.0192(15) 0.0204(14) 0.0114(12) -0.0047(11) -0.0001(10) 0.0023(11)
C12 0.0297(18) 0.0246(15) 0.0145(13) -0.0038(12) -0.0010(12) 0.0014(13)
C13 0.039(2) 0.0240(16) 0.0180(14) -0.0037(12) -0.0046(13) 0.0113(14)
C14 0.0278(19) 0.0415(19) 0.0191(15) -0.0095(14) -0.0077(13) 0.0160(15)
C15 0.0203(17) 0.045(2) 0.0165(14) -0.0098(13) 0.0005(12) 0.0048(14)
C16 0.0178(15) 0.0276(15) 0.0118(12) -0.0046(11) 0.0001(10) 0.0025(12)
C17 0.0250(16) 0.0175(14) 0.0135(13) -0.0022(11) 0.0022(11) 0.0012(11)
C18 0.0243(17) 0.0262(16) 0.0250(15) 0.0022(13) 0.0025(12) 0.0048(13)
C19 0.033(2) 0.0317(18) 0.0297(17) 0.0090(14) -0.0022(14) 0.0087(14)
C20 0.048(2) 0.0294(18) 0.0279(17) 0.0147(14) 0.0048(15) 0.0021(16)
C21 0.033(2) 0.044(2) 0.0324(18) 0.0157(15) 0.0111(15) 0.0022(16)
C22 0.0263(18) 0.0306(17) 0.0254(15) 0.0073(13) 0.0082(13) 0.0054(13)
C23 0.0172(15) 0.0185(13) 0.0129(13) -0.0022(11) 0.0018(11) 0.0020(11)
C24 0.043(2) 0.0198(15) 0.0225(15) 0.0030(13) -0.0059(14) 0.0004(14)
C25 0.057(3) 0.0340(19) 0.0224(16) 0.0017(15) -0.0152(16) -0.0070(17)
C26 0.038(2) 0.0277(17) 0.0264(16) -0.0070(13) -0.0041(14) -0.0088(14)
C27 0.0320(19) 0.0220(15) 0.0227(15) 0.0025(12) 0.0042(13) -0.0050(13)
C28 0.0263(17) 0.0257(16) 0.0148(13) 0.0010(12) -0.0006(12) 0.0004(12)
C29 0.0246(19) 0.0200(16) 0.063(2) 0.0004(15) -0.0046(16) -0.0041(13)

loop_
_atom_type_symbol
_atom_type_description
_atom_type_scat_dispersion_real
_atom_type_scat_dispersion_imag
_atom_type_scat_source
C C 0.0033 0.0016 'International Tables Vol C Tables 4.2.6.8 and 6.1.1.4'
H H 0.0000 0.0000 'International Tables Vol C Tables 4.2.6.8 and 6.1.1.4'
P P 0.1023 0.0942 'International Tables Vol C Tables 4.2.6.8 and 6.1.1.4'
Cl Cl 0.1484 0.1585 'International Tables Vol C Tables 4.2.6.8 and 6.1.1.4'
Au Au -2.0133 8.8022 'International Tables Vol C Tables 4.2.6.8 and 6.1.1.4'

loop_
_geom_angle_atom_site_label_1
_geom_angle_atom_site_label_2
_geom_angle_atom_site_label_3
_geom_angle
P1 Au1 Cl1 171.99(3)
C1 P1 Au1 106.42(9)
C1 P1 C17 104.13(13)
C1 P1 C23 105.40(13)
C17 P1 Au1 112.81(10)
C23 P1 Au1 117.87(9)
C23 P1 C17 108.98(12)
C2 C1 P1 128.8(2)
C2 C1 C10 113.8(2)
C10 C1 P1 116.98(19)
C1 C2 H2 122.9(18)
C1 C2 C3 114.0(2)
C3 C2 H2 123.1(18)
C2 C3 H3 113.2
C4 C3 C2 105.0(2)
C4 C3 H3 113.2
C16 C3 C2 105.3(2)
C16 C3 H3 113.2
C16 C3 C4 106.3(2)
C5 C4 C3 126.9(3)
C5 C4 C9 120.4(3)
C9 C4 C3 112.7(2)
C4 C5 H5 120.5
C4 C5 C6 119.0(3)
C6 C5 H5 120.5
C5 C6 H6 119.8
C7 C6 C5 120.3(3)
C7 C6 H6 119.8
C6 C7 H7 119.6
C6 C7 C8 120.7(3)
C8 C7 H7 119.6
C7 C8 H8 120.6
C9 C8 C7 118.7(3)
C9 C8 H8 120.6
C4 C9 C10 112.8(2)
C8 C9 C4 120.7(3)
C8 C9 C10 126.5(3)
C1 C10 H10 113.1
C9 C10 C1 104.2(2)
C9 C10 H10 113.1
C11 C10 C1 105.2(2)
C11 C10 C9 107.6(2)
C11 C10 H10 113.1
C12 C11 C10 127.1(3)
C12 C11 C16 120.2(3)
C16 C11 C10 112.6(2)
C11 C12 H12 120.4
C11 C12 C13 119.2(3)
C13 C12 H12 120.4
C12 C13 H13 119.8
C14 C13 C12 120.4(3)
C14 C13 H13 119.8
C13 C14 H14 119.6
C13 C14 C15 120.7(3)
C15 C14 H14 119.6
C14 C15 H15 120.4
C16 C15 C14 119.1(3)
C16 C15 H15 120.4
C11 C16 C3 112.7(2)
C15 C16 C3 126.9(3)
C15 C16 C11 120.3(3)
C18 C17 P1 120.7(2)
C22 C17 P1 119.5(2)
C22 C17 C18 119.8(3)
C17 C18 H18 120.2
C19 C18 C17 119.6(3)
C19 C18 H18 120.2
C18 C19 H19 120.0
C20 C19 C18 119.9(3)
C20 C19 H19 120.0
C19 C20 H20 119.7
C19 C20 C21 120.6(3)
C21 C20 H20 119.7
C20 C21 H21 120.0
C20 C21 C22 120.1(3)
C22 C21 H21 120.0
C17 C22 H22 120.0
C21 C22 C17 120.0(3)
C21 C22 H22 120.0
C24 C23 P1 122.5(2)
C24 C23 C28 119.6(3)
C28 C23 P1 117.9(2)
C23 C24 H24 120.0
C25 C24 C23 120.0(3)
C25 C24 H24 120.0
C24 C25 H25 119.8
C26 C25 C24 120.4(3)
C26 C25 H25 119.8
C25 C26 H26 120.2
C27 C26 C25 119.7(3)
C27 C26 H26 120.2
C26 C27 H27 119.8
C26 C27 C28 120.3(3)
C28 C27 H27 119.8
C23 C28 H28 120.0
C27 C28 C23 120.0(3)
C27 C28 H28 120.0
Cl2 C29 H29 108.8
Cl3 C29 Cl2 109.66(19)
Cl3 C29 H29 108.8
Cl4 C29 Cl2 110.12(19)
Cl4 C29 Cl3 110.6(2)
Cl4 C29 H29 108.8

loop_
_geom_bond_atom_site_label_1
_geom_bond_atom_site_label_2
_geom_bond_distance
Au1 Cl1 2.3000(8)
Au1 P1 2.2250(7)
Cl2 C29 1.767(4)
Cl3 C29 1.751(3)
Cl4 C29 1.751(4)
P1 C1 1.788(3)
P1 C17 1.811(3)
P1 C23 1.802(3)
C1 C2 1.324(4)
C1 C10 1.540(4)
C2 H2 0.94(3)
C2 C3 1.536(4)
C3 H3 1.0000
C3 C4 1.528(4)
C3 C16 1.523(4)
C4 C5 1.381(4)
C4 C9 1.390(4)
C5 H5 0.9500
C5 C6 1.395(5)
C6 H6 0.9500
C6 C7 1.381(5)
C7 H7 0.9500
C7 C8 1.392(4)
C8 H8 0.9500
C8 C9 1.382(4)
C9 C10 1.521(4)
C10 H10 1.0000
C10 C11 1.520(4)
C11 C12 1.387(4)
C11 C16 1.397(4)
C12 H12 0.9500
C12 C13 1.390(4)
C13 H13 0.9500
C13 C14 1.380(5)
C14 H14 0.9500
C14 C15 1.391(5)
C15 H15 0.9500
C15 C16 1.383(4)
C17 C18 1.396(4)
C17 C22 1.383(4)
C18 H18 0.9500
C18 C19 1.390(4)
C19 H19 0.9500
C19 C20 1.373(5)
C20 H20 0.9500
C20 C21 1.378(5)
C21 H21 0.9500
C21 C22 1.382(4)
C22 H22 0.9500
C23 C24 1.387(4)
C23 C28 1.388(4)
C24 H24 0.9500
C24 C25 1.384(5)
C25 H25 0.9500
C25 C26 1.384(5)
C26 H26 0.9500
C26 C27 1.379(4)
C27 H27 0.9500
C27 C28 1.386(4)
C28 H28 0.9500
C29 H29 1.0000

loop_
_geom_torsion_atom_site_label_1
_geom_torsion_atom_site_label_2
_geom_torsion_atom_site_label_3
_geom_torsion_atom_site_label_4
_geom_torsion
Au1 P1 C1 C2 -117.9(3)
Au1 P1 C1 C10 54.7(2)
Au1 P1 C17 C18 -146.3(2)
Au1 P1 C17 C22 31.0(3)
Au1 P1 C23 C24 -137.2(2)
Au1 P1 C23 C28 44.3(3)
P1 C1 C2 C3 172.7(2)
P1 C1 C10 C9 -116.8(2)
P1 C1 C10 C11 130.1(2)
P1 C17 C18 C19 177.2(2)
P1 C17 C22 C21 -178.3(2)
P1 C23 C24 C25 -177.0(3)
P1 C23 C28 C27 176.4(2)
C1 P1 C17 C18 -31.4(3)
C1 P1 C17 C22 146.0(2)
C1 P1 C23 C24 104.2(3)
C1 P1 C23 C28 -74.2(2)
C1 C2 C3 C4 -56.0(3)
C1 C2 C3 C16 56.0(3)
C1 C10 C11 C12 -121.4(3)
C1 C10 C11 C16 55.6(3)
C2 C1 C10 C9 56.8(3)
C2 C1 C10 C11 -56.2(3)
C2 C3 C4 C5 -125.3(3)
C2 C3 C4 C9 54.2(3)
C2 C3 C16 C11 -55.0(3)
C2 C3 C16 C15 122.5(3)
C3 C4 C5 C6 178.6(3)
C3 C4 C9 C8 -177.6(2)
C3 C4 C9 C10 2.1(3)
C4 C3 C16 C11 56.0(3)
C4 C3 C16 C15 -126.4(3)
C4 C5 C6 C7 -0.8(5)
C4 C9 C10 C1 -57.2(3)
C4 C9 C10 C11 54.1(3)
C5 C4 C9 C8 1.9(4)
C5 C4 C9 C10 -178.4(2)
C5 C6 C7 C8 1.5(5)
C6 C7 C8 C9 -0.5(4)
C7 C8 C9 C4 -1.2(4)
C7 C8 C9 C10 179.2(3)
C8 C9 C10 C1 122.4(3)
C8 C9 C10 C11 -126.3(3)
C9 C4 C5 C6 -0.9(4)
C9 C10 C11 C12 127.9(3)
C9 C10 C11 C16 -55.0(3)
C10 C1 C2 C3 -0.1(3)
C10 C11 C12 C13 177.2(2)
C10 C11 C16 C3 -0.4(3)
C10 C11 C16 C15 -178.2(2)
C11 C12 C13 C14 0.4(4)
C12 C11 C16 C3 176.8(2)
C12 C11 C16 C15 -0.9(4)
C12 C13 C14 C15 -0.5(4)
C13 C14 C15 C16 -0.1(4)
C14 C15 C16 C3 -176.6(2)
C14 C15 C16 C11 0.8(4)
C16 C3 C4 C5 123.4(3)
C16 C3 C4 C9 -57.1(3)
C16 C11 C12 C13 0.3(4)
C17 P1 C1 C2 122.7(3)
C17 P1 C1 C10 -64.7(2)
C17 P1 C23 C24 -7.0(3)
C17 P1 C23 C28 174.5(2)
C17 C18 C19 C20 0.7(5)
C18 C17 C22 C21 -0.9(4)
C18 C19 C20 C21 -0.1(5)
C19 C20 C21 C22 -1.0(5)
C20 C21 C22 C17 1.5(5)
C22 C17 C18 C19 -0.2(4)
C23 P1 C1 C2 8.0(3)
C23 P1 C1 C10 -179.38(19)
C23 P1 C17 C18 80.7(2)
C23 P1 C17 C22 -101.9(2)
C23 C24 C25 C26 0.4(6)
C24 C23 C28 C27 -2.2(5)
C24 C25 C26 C27 -1.7(6)
C25 C26 C27 C28 1.0(5)
C26 C27 C28 C23 1.0(5)
C28 C23 C24 C25 1.5(5)
